data_4506431
loop_
_publ_author_name
'Bouzaid, Jocelyne'
'Schultz, Madeleine'
'Lao, Zane'
'Bartley, John'
'Bostrom, Thor'
'McMurtrie, John'

_publ_section_title
;
 Supramolecular Selection in Molecular Alloys
;
_journal_issue 8
_journal_name_full 'Crystal Growth &amp; Design'
_journal_page_first 3906
_journal_paper_doi 10.1021/cg300320r
_journal_volume 12
_journal_year 2012
_chemical_formula_moiety 'C36 H24 N6 Ni, 2(P F6), 0.5(H2 O)'
_chemical_formula_sum 'C36 H25 F12 N6 Ni O0.5 P2'
_chemical_formula_weight 898.27
_chemical_name_systematic
; 
 ? 
;
_space_group_IT_number 9
_symmetry_cell_setting monoclinic
_symmetry_space_group_name_Hall 'C -2yc'
_symmetry_space_group_name_H-M 'C 1 c 1'
_atom_sites_solution_hydrogens geom
_atom_sites_solution_primary direct
_atom_sites_solution_secondary difmap
_audit_creation_method SHELXL-97
_cell_angle_alpha 90.00
_cell_angle_beta 101.693(4)
_cell_angle_gamma 90.00
_cell_formula_units_Z 8
_cell_length_a 37.3364(14)
_cell_length_b 15.7791(8)
_cell_length_c 12.1979(5)
_cell_measurement_reflns_used 19879
_cell_measurement_temperature 173(2)
_cell_measurement_theta_max 28.8700
_cell_measurement_theta_min 3.1728
_cell_volume 7037.1(5)
_computing_cell_refinement
;
CrysAlis RED, Oxford Diffraction Ltd.,
Version 1.171.32.13 (release 29-11-2007 CrysAlis171 .NET)
(compiled Nov 29 2007,17:23:28)
;
_computing_data_collection
;
CrysAlis CCD, Oxford Diffraction Ltd.,
Version 1.171.32.13 (release 29-11-2007 CrysAlis171 .NET)
(compiled Nov 29 2007,17:23:28)
;
_computing_data_reduction
;
CrysAlis RED, Oxford Diffraction Ltd.,
Version 1.171.32.13 (release 29-11-2007 CrysAlis171 .NET)
(compiled Nov 29 2007,17:23:28)
;
_computing_molecular_graphics
;ORTEPIII (Farrugia, 1997)
WINGX-32 (Farrugia, 1999)
;
_computing_publication_material 'enCIFer 1.0 (CCDC, 2003)'
_computing_structure_refinement 'SHELXL-97 (Sheldrick, 1997)'
_computing_structure_solution 'SIR97 (Altomare, et. al. 1997)'
_diffrn_ambient_temperature 173(2)
_diffrn_detector_area_resol_mean 16.0774
_diffrn_measured_fraction_theta_full 0.998
_diffrn_measured_fraction_theta_max 0.884
_diffrn_measurement_device_type 'Oxford Diffraction Gemini'
_diffrn_measurement_method \w
_diffrn_radiation_monochromator graphite
_diffrn_radiation_source 'Enhance (Mo) X-ray Source'
_diffrn_radiation_type MoK\a
_diffrn_radiation_wavelength 0.71073
_diffrn_reflns_av_R_equivalents 0.0180
_diffrn_reflns_av_sigmaI/netI 0.0326
_diffrn_reflns_limit_h_max 50
_diffrn_reflns_limit_h_min -50
_diffrn_reflns_limit_k_max 20
_diffrn_reflns_limit_k_min -14
_diffrn_reflns_limit_l_max 14
_diffrn_reflns_limit_l_min -16
_diffrn_reflns_number 26881
_diffrn_reflns_theta_full 25.00
_diffrn_reflns_theta_max 28.86
_diffrn_reflns_theta_min 3.17
_diffrn_standards_decay_% 0
_diffrn_standards_number 0
_exptl_absorpt_coefficient_mu 0.747
_exptl_absorpt_correction_T_max 1
_exptl_absorpt_correction_T_min 0.94988
_exptl_absorpt_correction_type multi-scan
_exptl_absorpt_process_details
;
CrysAlis RED, Oxford Diffraction Ltd.,
Version 1.171.32.29 (release 10-06-2008 CrysAlis171 .NET)
(compiled Jun 10 2008,16:49:55)
Empirical absorption correction using spherical harmonics,
 implemented in SCALE3 ABSPACK scaling algorithm.
;
_exptl_crystal_colour pink
_exptl_crystal_density_diffrn 1.696
_exptl_crystal_density_method 'not measured'
_exptl_crystal_description prism
_exptl_crystal_F_000 3624
_exptl_crystal_size_max 0.26
_exptl_crystal_size_mid 0.20
_exptl_crystal_size_min 0.16
_refine_diff_density_max 0.948
_refine_diff_density_min -0.866
_refine_diff_density_rms 0.063
_refine_ls_abs_structure_details 'Flack H D (1983), Acta Cryst. A39, 876-881'
_refine_ls_abs_structure_Flack 0.316(8)
_refine_ls_extinction_method none
_refine_ls_goodness_of_fit_ref 1.073
_refine_ls_hydrogen_treatment constr
_refine_ls_matrix_type full
_refine_ls_number_parameters 1030
_refine_ls_number_reflns 14328
_refine_ls_number_restraints 38
_refine_ls_restrained_S_all 1.106
_refine_ls_R_factor_all 0.0403
_refine_ls_R_factor_gt 0.0361
_refine_ls_shift/su_max 0.009
_refine_ls_shift/su_mean 0.000
_refine_ls_structure_factor_coef Fsqd
_refine_ls_weighting_details 'calc w=1/[\s^2^(Fo^2^)+(0.0500P)^2^+4.0000P] where P=(Fo^2^+2Fc^2^)/3'
_refine_ls_weighting_scheme calc
_refine_ls_wR_factor_gt 0.0888
_refine_ls_wR_factor_ref 0.0899
_reflns_number_gt 12920
_reflns_number_total 14328
_reflns_threshold_expression >2sigma(I)
_cod_data_source_file cg300320r_si_002.cif
_cod_data_source_block 1
_cod_original_sg_symbol_H-M Cc
_cod_original_formula_sum 'C36 H25 F12 N6 Ni O0.50 P2'
_cod_database_code 4506431

loop_
_symmetry_equiv_pos_as_xyz
'x, y, z'
'x, -y, z+1/2'
'x+1/2, y+1/2, z'
'x+1/2, -y+1/2, z+1/2'

loop_
_atom_site_label
_atom_site_type_symbol
_atom_site_fract_x
_atom_site_fract_y
_atom_site_fract_z
_atom_site_U_iso_or_equiv
_atom_site_adp_type
_atom_site_occupancy
_atom_site_symmetry_multiplicity
_atom_site_calc_flag
_atom_site_refinement_flags
_atom_site_disorder_assembly
_atom_site_disorder_group
Ni1 Ni 0.065080(10) 0.21226(2) 0.65178(3) 0.01798(8) Uani 1 1 d . . .
C1 C -0.20021(8) 0.0806(2) 0.4794(3) 0.0254(7) Uani 1 1 d . . .
C2 C -0.22554(9) 0.1900(2) 0.5640(3) 0.0327(8) Uani 1 1 d . . .
H2 H -0.2291 0.2490 0.5732 0.039 Uiso 1 1 calc R . .
C3 C -0.24173(10) 0.1324(3) 0.6273(3) 0.0410(9) Uani 1 1 d . . .
H3 H -0.2559 0.1523 0.6786 0.049 Uiso 1 1 calc R . .
C4 C -0.23683(9) 0.0471(3) 0.6143(3) 0.0415(10) Uani 1 1 d . . .
H4 H -0.2480 0.0074 0.6554 0.050 Uiso 1 1 calc R . .
C5 C -0.21558(9) 0.0191(2) 0.5408(3) 0.0338(8) Uani 1 1 d . . .
C6 C -0.20881(11) -0.0685(3) 0.5219(4) 0.0459(11) Uani 1 1 d . . .
H6 H -0.2186 -0.1102 0.5636 0.055 Uiso 1 1 calc R . .
C7 C -0.18901(11) -0.0934(2) 0.4472(4) 0.0463(11) Uani 1 1 d . . .
H7 H -0.1856 -0.1523 0.4363 0.056 Uiso 1 1 calc R . .
C8 C -0.17289(10) -0.0330(2) 0.3835(3) 0.0349(8) Uani 1 1 d . . .
C9 C -0.15145(10) -0.0539(2) 0.3054(4) 0.0378(9) Uani 1 1 d . . .
H9 H -0.1469 -0.1117 0.2911 0.045 Uiso 1 1 calc R . .
C10 C -0.13715(10) 0.0079(3) 0.2500(3) 0.0365(9) Uani 1 1 d . . .
H10 H -0.1229 -0.0063 0.1964 0.044 Uiso 1 1 calc R . .
C11 C -0.14366(9) 0.0930(2) 0.2726(3) 0.0279(7) Uani 1 1 d . . .
H11 H -0.1332 0.1359 0.2344 0.033 Uiso 1 1 calc R . .
C12 C -0.17869(9) 0.05426(18) 0.4009(3) 0.0243(6) Uani 1 1 d . . .
C13 C -0.13619(8) 0.3058(2) 0.6040(3) 0.0240(6) Uani 1 1 d . . .
C14 C -0.10720(8) 0.1830(2) 0.5659(3) 0.0285(7) Uani 1 1 d . . .
H14 H -0.1050 0.1374 0.5168 0.034 Uiso 1 1 calc R . .
C15 C -0.08286(9) 0.1875(3) 0.6706(3) 0.0339(8) Uani 1 1 d . . .
H15 H -0.0649 0.1446 0.6921 0.041 Uiso 1 1 calc R . .
C16 C -0.08521(10) 0.2539(3) 0.7411(3) 0.0358(9) Uani 1 1 d . . .
H16 H -0.0687 0.2576 0.8113 0.043 Uiso 1 1 calc R . .
C17 C -0.11229(9) 0.3168(2) 0.7090(3) 0.0300(7) Uani 1 1 d . . .
C18 C -0.11740(11) 0.3880(3) 0.7774(3) 0.0376(9) Uani 1 1 d . . .
H18 H -0.1006 0.3976 0.8459 0.045 Uiso 1 1 calc R . .
C19 C -0.14580(11) 0.4414(2) 0.7459(3) 0.0380(9) Uani 1 1 d . . .
H19 H -0.1488 0.4875 0.7934 0.046 Uiso 1 1 calc R . .
C20 C -0.17154(10) 0.4305(2) 0.6424(3) 0.0308(7) Uani 1 1 d . . .
C21 C -0.20287(11) 0.4811(2) 0.6083(4) 0.0405(9) Uani 1 1 d . . .
H21 H -0.2082 0.5252 0.6554 0.049 Uiso 1 1 calc R . .
C22 C -0.22542(10) 0.4666(2) 0.5077(4) 0.0370(8) Uani 1 1 d . . .
H22 H -0.2465 0.5009 0.4840 0.044 Uiso 1 1 calc R . .
C23 C -0.21746(9) 0.4010(2) 0.4393(3) 0.0314(8) Uani 1 1 d . . .
H23 H -0.2331 0.3924 0.3684 0.038 Uiso 1 1 calc R . .
C24 C -0.16592(8) 0.3640(2) 0.5706(3) 0.0246(6) Uani 1 1 d . . .
C25 C -0.17339(8) 0.30296(18) 0.1750(3) 0.0203(6) Uani 1 1 d . . .
C26 C -0.11787(8) 0.32907(19) 0.2954(3) 0.0254(7) Uani 1 1 d . . .
H26 H -0.1028 0.3267 0.3681 0.030 Uiso 1 1 calc R . .
C27 C -0.10368(9) 0.3647(2) 0.2068(3) 0.0292(7) Uani 1 1 d . . .
H27 H -0.0796 0.3871 0.2202 0.035 Uiso 1 1 calc R . .
C28 C -0.12507(9) 0.3664(2) 0.1017(3) 0.0309(7) Uani 1 1 d . . .
H28 H -0.1156 0.3888 0.0412 0.037 Uiso 1 1 calc R . .
C29 C -0.16087(9) 0.33538(19) 0.0829(3) 0.0249(6) Uani 1 1 d . . .
C30 C -0.18503(10) 0.3370(2) -0.0251(3) 0.0290(7) Uani 1 1 d . . .
H30 H -0.1762 0.3567 -0.0884 0.035 Uiso 1 1 calc R . .
C31 C -0.22017(10) 0.3109(2) -0.0376(3) 0.0328(8) Uani 1 1 d . . .
H31 H -0.2358 0.3130 -0.1095 0.039 Uiso 1 1 calc R . .
C32 C -0.23413(9) 0.2798(2) 0.0565(3) 0.0272(7) Uani 1 1 d . . .
C33 C -0.27021(10) 0.2508(2) 0.0501(3) 0.0374(9) Uani 1 1 d . . .
H33 H -0.2874 0.2539 -0.0188 0.045 Uiso 1 1 calc R . .
C34 C -0.28042(9) 0.2186(3) 0.1424(3) 0.0377(9) Uani 1 1 d . . .
H34 H -0.3046 0.1983 0.1379 0.045 Uiso 1 1 calc R . .
C35 C -0.25502(8) 0.2154(2) 0.2448(3) 0.0304(7) Uani 1 1 d . . .
H35 H -0.2625 0.1923 0.3086 0.037 Uiso 1 1 calc R . .
C36 C -0.21039(8) 0.27479(18) 0.1625(3) 0.0206(6) Uani 1 1 d . . .
Ni2 Ni -0.177071(11) 0.23763(2) 0.39465(3) 0.01969(8) Uani 1 1 d . . .
C37 C 0.05903(8) 0.02975(19) 0.6775(3) 0.0216(6) Uani 1 1 d . . .
C38 C 0.02801(8) 0.0942(2) 0.8000(3) 0.0251(7) Uani 1 1 d . . .
H38 H 0.0205 0.1442 0.8324 0.030 Uiso 1 1 calc R . .
C39 C 0.01761(9) 0.0150(2) 0.8369(3) 0.0319(8) Uani 1 1 d . . .
H39 H 0.0028 0.0120 0.8917 0.038 Uiso 1 1 calc R . .
C40 C 0.02896(9) -0.0568(2) 0.7933(3) 0.0318(8) Uani 1 1 d . . .
H40 H 0.0225 -0.1106 0.8182 0.038 Uiso 1 1 calc R . .
C41 C 0.05031(9) -0.0513(2) 0.7111(3) 0.0264(7) Uani 1 1 d . . .
C42 C 0.06381(11) -0.1243(2) 0.6599(4) 0.0383(8) Uani 1 1 d . . .
H42 H 0.0578 -0.1797 0.6809 0.046 Uiso 1 1 calc R . .
C43 C 0.08479(10) -0.1149(2) 0.5831(3) 0.0361(9) Uani 1 1 d . . .
H43 H 0.0939 -0.1639 0.5525 0.043 Uiso 1 1 calc R . .
C44 C 0.09372(8) -0.0332(2) 0.5463(3) 0.0265(7) Uani 1 1 d . . .
C45 C 0.11552(9) -0.0192(2) 0.4676(3) 0.0353(8) Uani 1 1 d . . .
H45 H 0.1255 -0.0661 0.4350 0.042 Uiso 1 1 calc R . .
C46 C 0.12262(10) 0.0609(3) 0.4372(3) 0.0356(8) Uani 1 1 d . . .
H46 H 0.1376 0.0702 0.3841 0.043 Uiso 1 1 calc R . .
C47 C 0.10770(9) 0.1296(2) 0.4847(3) 0.0298(7) Uani 1 1 d . . .
H47 H 0.1122 0.1852 0.4609 0.036 Uiso 1 1 calc R . .
C48 C 0.08048(8) 0.03996(19) 0.5926(3) 0.0207(6) Uani 1 1 d . . .
C49 C 0.05252(8) 0.32760(19) 0.4624(2) 0.0212(6) Uani 1 1 d . . .
C50 C 0.10694(9) 0.3653(2) 0.5787(3) 0.0284(7) Uani 1 1 d . . .
H50 H 0.1246 0.3571 0.6459 0.034 Uiso 1 1 calc R . .
C51 C 0.11291(10) 0.4295(2) 0.5055(3) 0.0353(8) Uani 1 1 d . . .
H51 H 0.1338 0.4651 0.5238 0.042 Uiso 1 1 calc R . .
C52 C 0.08815(9) 0.4402(2) 0.4070(3) 0.0342(8) Uani 1 1 d . . .
H52 H 0.0923 0.4823 0.3553 0.041 Uiso 1 1 calc R . .
C53 C 0.05679(9) 0.3894(2) 0.3821(3) 0.0272(7) Uani 1 1 d . . .
C54 C 0.02949(10) 0.3951(2) 0.2811(3) 0.0342(8) Uani 1 1 d . . .
H54 H 0.0320 0.4368 0.2271 0.041 Uiso 1 1 calc R . .
C55 C 0.00039(10) 0.3427(2) 0.2610(3) 0.0332(8) Uani 1 1 d . . .
H55 H -0.0169 0.3473 0.1925 0.040 Uiso 1 1 calc R . .
C56 C -0.00487(9) 0.2797(2) 0.3420(3) 0.0247(7) Uani 1 1 d . . .
C57 C -0.03454(9) 0.2237(2) 0.3256(3) 0.0310(8) Uani 1 1 d . . .
H57 H -0.0523 0.2252 0.2579 0.037 Uiso 1 1 calc R . .
C58 C -0.03774(8) 0.1668(2) 0.4077(3) 0.0291(7) Uani 1 1 d . . .
H58 H -0.0579 0.1289 0.3980 0.035 Uiso 1 1 calc R . .
C59 C -0.01075(8) 0.1654(2) 0.5068(3) 0.0250(7) Uani 1 1 d . . .
H59 H -0.0132 0.1257 0.5634 0.030 Uiso 1 1 calc R . .
C60 C 0.02113(8) 0.2736(2) 0.4428(3) 0.0217(6) Uani 1 1 d . . .
C61 C 0.07486(8) 0.30322(18) 0.8638(2) 0.0200(6) Uani 1 1 d . . .
C62 C 0.01587(9) 0.3275(2) 0.7639(3) 0.0249(6) Uani 1 1 d . . .
H62 H -0.0025 0.3204 0.6982 0.030 Uiso 1 1 calc R . .
C63 C 0.00780(10) 0.3761(2) 0.8518(3) 0.0332(8) Uani 1 1 d . . .
H63 H -0.0157 0.4011 0.8454 0.040 Uiso 1 1 calc R . .
C64 C 0.03394(10) 0.3875(2) 0.9470(3) 0.0352(8) Uani 1 1 d . . .
H64 H 0.0286 0.4201 1.0073 0.042 Uiso 1 1 calc R . .
C65 C 0.06883(9) 0.3506(2) 0.9552(3) 0.0280(7) Uani 1 1 d . . .
C66 C 0.09836(10) 0.3604(2) 1.0500(3) 0.0332(8) Uani 1 1 d . . .
H66 H 0.0946 0.3918 1.1131 0.040 Uiso 1 1 calc R . .
C67 C 0.13170(10) 0.3255(2) 1.0508(3) 0.0341(8) Uani 1 1 d . . .
H67 H 0.1510 0.3339 1.1138 0.041 Uiso 1 1 calc R . .
C68 C 0.13822(9) 0.2764(2) 0.9585(3) 0.0269(7) Uani 1 1 d . . .
C69 C 0.17165(9) 0.2348(2) 0.9565(3) 0.0318(8) Uani 1 1 d . . .
H69 H 0.1916 0.2398 1.0183 0.038 Uiso 1 1 calc R . .
C70 C 0.17510(9) 0.1878(2) 0.8665(3) 0.0307(8) Uani 1 1 d . . .
H70 H 0.1974 0.1594 0.8651 0.037 Uiso 1 1 calc R . .
C71 C 0.14549(8) 0.1810(2) 0.7747(3) 0.0269(7) Uani 1 1 d . . .
H71 H 0.1484 0.1486 0.7115 0.032 Uiso 1 1 calc R . .
C72 C 0.10981(8) 0.26483(19) 0.8644(3) 0.0200(6) Uani 1 1 d . . .
N1 N -0.20531(7) 0.16449(17) 0.4911(2) 0.0260(6) Uani 1 1 d . . .
N2 N -0.16416(7) 0.11619(17) 0.3463(2) 0.0241(6) Uani 1 1 d . . .
N3 N -0.13324(7) 0.24139(17) 0.5340(2) 0.0219(6) Uani 1 1 d . . .
N4 N -0.18868(7) 0.35002(17) 0.4703(2) 0.0237(5) Uani 1 1 d . . .
N5 N -0.15180(7) 0.29881(15) 0.2799(2) 0.0201(5) Uani 1 1 d . . .
N6 N -0.22074(7) 0.24360(16) 0.2555(2) 0.0233(6) Uani 1 1 d . . .
N7 N 0.04784(7) 0.10189(16) 0.7221(2) 0.0204(5) Uani 1 1 d . . .
N8 N 0.08749(7) 0.12035(17) 0.5616(2) 0.0225(6) Uani 1 1 d . . .
N9 N 0.07768(7) 0.31520(17) 0.5585(2) 0.0216(5) Uani 1 1 d . . .
N10 N 0.01780(7) 0.21664(16) 0.5245(2) 0.0210(6) Uani 1 1 d . . .
N11 N 0.04823(7) 0.29095(16) 0.7688(2) 0.0202(5) Uani 1 1 d . . .
N12 N 0.11357(7) 0.21843(16) 0.7740(2) 0.0216(6) Uani 1 1 d . . .
P1A P -0.31344(13) 0.0020(3) 0.3029(5) 0.0348(10) Uani 0.55 1 d PD A 1
F1A F -0.30623(15) -0.0975(3) 0.2872(5) 0.0687(5) Uiso 0.55 1 d PD A 1
F3A F -0.32427(14) 0.0971(3) 0.2978(5) 0.0687(5) Uiso 0.55 1 d PD A 1
F2A F -0.27011(14) 0.0155(4) 0.3260(5) 0.0687(5) Uiso 0.55 1 d PD A 1
F4A F -0.35598(13) -0.0228(4) 0.2720(5) 0.0687(5) Uiso 0.55 1 d PD A 1
F5A F -0.31271(16) -0.0054(4) 0.4322(4) 0.0687(5) Uiso 0.55 1 d PD A 1
F6A F -0.31409(16) -0.0018(4) 0.1723(4) 0.0687(5) Uiso 0.55 1 d PD A 1
P1B P -0.31253(18) -0.0048(4) 0.3145(6) 0.0443(18) Uani 0.45 1 d PD B 2
F1B F -0.28929(18) -0.0907(4) 0.3014(6) 0.0687(5) Uiso 0.45 1 d PD B 2
F3B F -0.34259(17) 0.0617(4) 0.3317(6) 0.0687(5) Uiso 0.45 1 d PD B 2
F2B F -0.27505(17) 0.0419(4) 0.3364(7) 0.0687(5) Uiso 0.45 1 d PD B 2
F4B F -0.34746(17) -0.0646(4) 0.2794(6) 0.0687(5) Uiso 0.45 1 d PD B 2
F5B F -0.30847(19) -0.0393(4) 0.4392(5) 0.0687(5) Uiso 0.45 1 d PD B 2
F6B F -0.31529(19) 0.0336(4) 0.1891(5) 0.0687(5) Uiso 0.45 1 d PD B 2
P2 P -0.06238(3) -0.08746(6) 0.53965(8) 0.0348(2) Uani 1 1 d . . .
F7 F -0.06286(9) -0.0762(2) 0.6687(2) 0.0824(11) Uani 1 1 d . . .
F8 F -0.02827(8) -0.0261(2) 0.5535(2) 0.0701(8) Uani 1 1 d . . .
F9 F -0.06146(9) -0.0965(2) 0.4112(2) 0.0785(9) Uani 1 1 d . . .
F10 F -0.09606(10) -0.1475(2) 0.5219(4) 0.1173(16) Uani 1 1 d . . .
F11 F -0.03544(8) -0.16534(19) 0.5692(3) 0.0733(9) Uani 1 1 d . . .
F12 F -0.08940(9) -0.00819(18) 0.5115(2) 0.0677(8) Uani 1 1 d . . .
P3 P -0.05020(2) 0.46167(5) 0.52976(7) 0.02223(16) Uani 1 1 d . . .
F13 F -0.04754(6) 0.45745(14) 0.40052(17) 0.0396(5) Uani 1 1 d . . .
F14 F -0.05156(5) 0.35981(12) 0.53305(18) 0.0331(4) Uani 1 1 d . . .
F15 F -0.05302(6) 0.46583(14) 0.65774(17) 0.0394(5) Uani 1 1 d . . .
F16 F -0.04889(6) 0.56389(12) 0.52584(19) 0.0346(5) Uani 1 1 d . . .
F17 F -0.00652(5) 0.45896(13) 0.56571(18) 0.0368(5) Uani 1 1 d . . .
F18 F -0.09404(5) 0.46484(13) 0.49350(18) 0.0352(5) Uani 1 1 d . . .
P4 P 0.20151(3) -0.07306(7) 0.71530(8) 0.0338(2) Uani 1 1 d . . .
F19 F 0.20565(7) -0.09438(19) 0.84582(19) 0.0551(7) Uani 1 1 d . . .
F20 F 0.23289(9) -0.0055(3) 0.7447(3) 0.0928(13) Uani 1 1 d . . .
F21 F 0.19703(7) -0.05391(17) 0.5863(2) 0.0507(6) Uani 1 1 d . . .
F22 F 0.16978(7) -0.14212(18) 0.6863(2) 0.0610(7) Uani 1 1 d . . .
F23 F 0.17048(8) -0.00504(18) 0.7252(2) 0.0629(7) Uani 1 1 d . . .
F24 F 0.23091(7) -0.1443(2) 0.7039(2) 0.0722(9) Uani 1 1 d . . .
O1 O 0.14590(12) -0.2642(3) 0.8508(4) 0.0804(11) Uani 1 1 d . . .

loop_
_atom_site_aniso_label
_atom_site_aniso_U_11
_atom_site_aniso_U_22
_atom_site_aniso_U_33
_atom_site_aniso_U_23
_atom_site_aniso_U_13
_atom_site_aniso_U_12
Ni1 0.01888(17) 0.01855(18) 0.01679(18) 0.00089(15) 0.00425(13) 0.00194(14)
C1 0.0201(15) 0.0299(18) 0.0239(17) 0.0077(13) -0.0010(12) -0.0025(12)
C2 0.0284(17) 0.042(2) 0.0287(19) 0.0065(15) 0.0089(14) -0.0020(14)
C3 0.0293(18) 0.064(3) 0.031(2) 0.0151(18) 0.0094(15) -0.0039(17)
C4 0.0278(18) 0.059(3) 0.037(2) 0.0266(19) 0.0047(16) -0.0068(17)
C5 0.0234(16) 0.036(2) 0.039(2) 0.0153(16) -0.0010(14) -0.0090(14)
C6 0.041(2) 0.032(2) 0.061(3) 0.0210(19) 0.003(2) -0.0134(17)
C7 0.046(2) 0.0160(17) 0.074(3) 0.0125(18) 0.005(2) -0.0035(15)
C8 0.0301(18) 0.0232(17) 0.047(2) 0.0054(15) -0.0035(15) -0.0023(14)
C9 0.0380(19) 0.0190(17) 0.053(3) -0.0049(15) 0.0009(17) 0.0024(14)
C10 0.0324(19) 0.036(2) 0.039(2) -0.0087(16) 0.0040(16) 0.0052(15)
C11 0.0266(16) 0.0265(17) 0.0303(18) -0.0003(13) 0.0049(13) -0.0014(13)
C12 0.0197(13) 0.0208(14) 0.0303(17) 0.0044(13) 0.0002(11) -0.0023(13)
C13 0.0252(15) 0.0264(17) 0.0215(16) 0.0037(12) 0.0075(12) -0.0072(12)
C14 0.0224(15) 0.0324(18) 0.0306(18) 0.0073(14) 0.0054(13) -0.0010(13)
C15 0.0238(16) 0.047(2) 0.0290(19) 0.0151(16) 0.0014(14) 0.0023(15)
C16 0.0319(18) 0.053(2) 0.0209(18) 0.0096(16) 0.0006(14) -0.0106(17)
C17 0.0307(17) 0.039(2) 0.0212(17) 0.0018(14) 0.0067(13) -0.0117(15)
C18 0.046(2) 0.048(2) 0.0205(17) -0.0019(15) 0.0098(15) -0.0209(18)
C19 0.052(2) 0.034(2) 0.033(2) -0.0117(16) 0.0205(17) -0.0185(17)
C20 0.0410(19) 0.0249(17) 0.0315(19) -0.0026(13) 0.0190(15) -0.0091(14)
C21 0.049(2) 0.0233(18) 0.058(3) -0.0046(16) 0.032(2) -0.0027(15)
C22 0.0366(19) 0.0248(18) 0.053(3) 0.0046(16) 0.0181(17) 0.0005(15)
C23 0.0270(17) 0.0236(17) 0.044(2) 0.0047(14) 0.0081(15) -0.0011(13)
C24 0.0278(16) 0.0229(16) 0.0260(17) 0.0021(12) 0.0120(13) -0.0066(12)
C25 0.0238(14) 0.0142(14) 0.0225(15) 0.0024(11) 0.0037(11) 0.0010(11)
C26 0.0246(15) 0.0204(16) 0.0321(18) 0.0001(12) 0.0078(13) -0.0020(12)
C27 0.0273(16) 0.0271(17) 0.0349(19) 0.0012(14) 0.0106(14) -0.0028(13)
C28 0.0387(18) 0.0248(17) 0.0334(19) 0.0042(13) 0.0170(15) -0.0026(13)
C29 0.0343(17) 0.0180(15) 0.0232(16) 0.0030(12) 0.0079(13) 0.0020(12)
C30 0.0421(19) 0.0250(17) 0.0184(16) 0.0028(13) 0.0023(13) 0.0014(14)
C31 0.0419(19) 0.0280(18) 0.0243(17) 0.0003(13) -0.0035(14) 0.0073(15)
C32 0.0308(17) 0.0189(16) 0.0281(18) -0.0004(12) -0.0027(13) 0.0041(12)
C33 0.0278(18) 0.040(2) 0.039(2) -0.0037(16) -0.0065(16) 0.0027(15)
C34 0.0201(16) 0.047(2) 0.045(2) -0.0040(17) 0.0031(15) -0.0033(15)
C35 0.0197(15) 0.0299(18) 0.042(2) 0.0006(15) 0.0069(14) -0.0023(13)
C36 0.0213(14) 0.0144(14) 0.0262(16) -0.0009(11) 0.0052(12) 0.0019(11)
Ni2 0.01919(17) 0.01975(19) 0.02034(19) 0.00200(16) 0.00452(14) -0.00163(16)
C37 0.0170(14) 0.0203(16) 0.0256(17) -0.0011(12) 0.0000(11) 0.0032(11)
C38 0.0212(15) 0.0310(18) 0.0232(16) 0.0054(13) 0.0047(12) 0.0046(13)
C39 0.0260(16) 0.040(2) 0.0319(19) 0.0084(15) 0.0106(14) -0.0065(14)
C40 0.0298(17) 0.0282(18) 0.035(2) 0.0059(14) 0.0012(14) -0.0080(14)
C41 0.0244(15) 0.0228(16) 0.0287(18) 0.0009(13) -0.0026(13) -0.0001(12)
C42 0.0405(19) 0.0198(16) 0.051(2) -0.0038(16) 0.0008(16) -0.0037(15)
C43 0.0383(19) 0.0245(19) 0.041(2) -0.0073(15) -0.0017(16) 0.0079(14)
C44 0.0224(15) 0.0265(17) 0.0265(17) -0.0086(13) -0.0047(13) 0.0039(12)
C45 0.0284(17) 0.043(2) 0.033(2) -0.0136(16) 0.0016(14) 0.0132(15)
C46 0.0279(17) 0.053(2) 0.029(2) -0.0064(16) 0.0117(14) 0.0072(16)
C47 0.0250(16) 0.042(2) 0.0226(17) -0.0016(14) 0.0067(13) 0.0010(14)
C48 0.0168(13) 0.0204(15) 0.0224(15) -0.0011(11) -0.0022(11) 0.0012(11)
C49 0.0277(15) 0.0195(15) 0.0189(15) 0.0020(11) 0.0103(12) 0.0049(11)
C50 0.0264(16) 0.0259(17) 0.0344(19) 0.0013(14) 0.0094(14) -0.0009(13)
C51 0.0288(17) 0.032(2) 0.049(2) 0.0073(16) 0.0168(16) -0.0043(15)
C52 0.0378(19) 0.0303(19) 0.040(2) 0.0141(15) 0.0196(16) 0.0061(14)
C53 0.0327(17) 0.0281(17) 0.0247(17) 0.0076(13) 0.0147(13) 0.0077(13)
C54 0.042(2) 0.040(2) 0.0247(18) 0.0106(15) 0.0150(15) 0.0150(16)
C55 0.0392(19) 0.044(2) 0.0161(16) 0.0039(14) 0.0046(14) 0.0155(16)
C56 0.0249(16) 0.0304(18) 0.0178(15) -0.0040(13) 0.0018(12) 0.0112(13)
C57 0.0271(17) 0.040(2) 0.0234(18) -0.0086(14) -0.0002(13) 0.0110(14)
C58 0.0194(15) 0.0310(18) 0.036(2) -0.0099(14) 0.0027(13) 0.0042(13)
C59 0.0228(15) 0.0262(17) 0.0263(17) -0.0032(12) 0.0059(12) 0.0014(12)
C60 0.0221(14) 0.0244(16) 0.0193(16) -0.0009(12) 0.0057(12) 0.0069(12)
C61 0.0258(15) 0.0164(14) 0.0170(15) 0.0020(11) 0.0021(11) -0.0013(11)
C62 0.0261(15) 0.0220(16) 0.0260(17) 0.0017(12) 0.0042(13) 0.0058(12)
C63 0.0332(17) 0.0317(18) 0.037(2) 0.0015(14) 0.0125(15) 0.0087(14)
C64 0.046(2) 0.034(2) 0.0286(19) -0.0060(14) 0.0140(15) 0.0089(15)
C65 0.0370(18) 0.0213(16) 0.0253(17) -0.0006(12) 0.0056(13) 0.0025(13)
C66 0.047(2) 0.0322(19) 0.0187(17) -0.0034(14) 0.0028(14) -0.0035(15)
C67 0.0388(19) 0.0312(19) 0.0271(18) 0.0012(14) -0.0054(15) -0.0088(15)
C68 0.0274(16) 0.0243(17) 0.0265(18) 0.0041(13) -0.0007(13) -0.0073(13)
C69 0.0191(15) 0.038(2) 0.034(2) 0.0134(15) -0.0048(14) -0.0058(13)
C70 0.0180(14) 0.0345(19) 0.039(2) 0.0111(15) 0.0044(13) 0.0026(13)
C71 0.0221(15) 0.0298(17) 0.0302(18) 0.0060(13) 0.0084(13) 0.0039(13)
C72 0.0195(14) 0.0195(14) 0.0199(16) 0.0046(11) 0.0017(11) -0.0027(11)
N1 0.0249(13) 0.0263(15) 0.0270(15) 0.0040(11) 0.0062(11) -0.0037(11)
N2 0.0236(13) 0.0245(14) 0.0234(14) 0.0014(11) 0.0032(10) -0.0024(11)
N3 0.0187(13) 0.0252(14) 0.0210(14) 0.0044(10) 0.0024(11) -0.0001(10)
N4 0.0228(13) 0.0221(13) 0.0270(14) 0.0031(11) 0.0067(10) -0.0002(10)
N5 0.0219(12) 0.0161(13) 0.0221(13) 0.0017(10) 0.0037(10) -0.0012(9)
N6 0.0212(13) 0.0220(14) 0.0269(15) -0.0003(10) 0.0051(11) -0.0022(10)
N7 0.0187(12) 0.0206(13) 0.0222(14) 0.0008(10) 0.0047(10) 0.0013(10)
N8 0.0218(13) 0.0270(15) 0.0193(13) -0.0015(11) 0.0057(10) 0.0019(10)
N9 0.0222(12) 0.0202(13) 0.0224(13) 0.0007(10) 0.0044(10) 0.0012(10)
N10 0.0220(13) 0.0210(14) 0.0211(14) -0.0004(10) 0.0068(11) 0.0024(10)
N11 0.0225(12) 0.0176(13) 0.0200(13) 0.0011(10) 0.0032(10) 0.0020(10)
N12 0.0221(13) 0.0202(13) 0.0229(14) 0.0061(10) 0.0053(11) 0.0019(10)
P1A 0.0335(5) 0.041(2) 0.032(2) -0.0055(16) 0.0115(15) -0.0128(16)
P1B 0.0335(5) 0.064(4) 0.034(3) 0.013(2) 0.005(2) 0.001(2)
P2 0.0359(5) 0.0288(5) 0.0377(5) 0.0060(4) 0.0030(4) 0.0011(4)
F7 0.099(2) 0.106(3) 0.0502(18) 0.0287(16) 0.0341(16) 0.058(2)
F8 0.0659(17) 0.075(2) 0.0623(19) -0.0046(15) -0.0032(14) -0.0303(15)
F9 0.099(2) 0.093(2) 0.0369(16) -0.0201(15) -0.0022(15) 0.0036(18)
F10 0.070(2) 0.070(2) 0.210(5) 0.014(3) 0.024(3) -0.0311(18)
F11 0.0782(19) 0.0650(19) 0.083(2) 0.0229(16) 0.0311(16) 0.0382(15)
F12 0.083(2) 0.0526(17) 0.0583(18) 0.0077(13) -0.0086(14) 0.0291(14)
P3 0.0248(4) 0.0215(4) 0.0205(4) -0.0009(3) 0.0047(3) -0.0003(3)
F13 0.0575(13) 0.0412(12) 0.0226(11) -0.0002(8) 0.0141(9) 0.0031(10)
F14 0.0356(11) 0.0222(10) 0.0399(11) 0.0025(8) 0.0035(9) 0.0011(8)
F15 0.0481(12) 0.0476(13) 0.0252(11) -0.0024(9) 0.0137(9) -0.0006(10)
F16 0.0423(12) 0.0208(10) 0.0393(11) 0.0016(9) 0.0052(9) -0.0003(8)
F17 0.0231(9) 0.0391(12) 0.0471(13) 0.0039(9) 0.0043(9) -0.0020(8)
F18 0.0245(9) 0.0317(11) 0.0460(13) -0.0025(9) -0.0010(9) 0.0020(8)
P4 0.0284(4) 0.0448(6) 0.0275(5) 0.0000(4) 0.0038(4) 0.0011(4)
F19 0.0487(14) 0.086(2) 0.0306(13) 0.0066(12) 0.0083(10) 0.0105(13)
F20 0.086(2) 0.141(3) 0.0563(19) -0.0316(19) 0.0240(16) -0.077(2)
F21 0.0494(13) 0.0665(17) 0.0349(13) 0.0073(11) 0.0052(10) 0.0013(12)
F22 0.0636(16) 0.0590(17) 0.0605(18) -0.0066(13) 0.0128(13) -0.0233(13)
F23 0.0740(18) 0.0624(18) 0.0541(17) 0.0024(13) 0.0173(14) 0.0303(14)
F24 0.0614(17) 0.107(3) 0.0494(16) 0.0047(15) 0.0137(13) 0.0471(17)
O1 0.104(3) 0.069(3) 0.079(3) -0.009(2) 0.043(2) 0.003(2)

loop_
_atom_type_symbol
_atom_type_description
_atom_type_scat_dispersion_real
_atom_type_scat_dispersion_imag
_atom_type_scat_source
C C 0.0033 0.0016 'International Tables Vol C Tables 4.2.6.8 and 6.1.1.4'
H H 0.0000 0.0000 'International Tables Vol C Tables 4.2.6.8 and 6.1.1.4'
N N 0.0061 0.0033 'International Tables Vol C Tables 4.2.6.8 and 6.1.1.4'
F F 0.0171 0.0103 'International Tables Vol C Tables 4.2.6.8 and 6.1.1.4'
P P 0.1023 0.0942 'International Tables Vol C Tables 4.2.6.8 and 6.1.1.4'
Ni Ni 0.3393 1.1124 'International Tables Vol C Tables 4.2.6.8 and 6.1.1.4'
O O 0.0106 0.0060 'International Tables Vol C Tables 4.2.6.8 and 6.1.1.4'

loop_
_geom_angle_atom_site_label_1
_geom_angle_atom_site_label_2
_geom_angle_atom_site_label_3
_geom_angle
N11 Ni1 N9 92.42(10)
N11 Ni1 N8 168.80(10)
N9 Ni1 N8 95.41(10)
N11 Ni1 N7 93.10(10)
N9 Ni1 N7 171.25(10)
N8 Ni1 N7 80.13(10)
N11 Ni1 N12 79.78(10)
N9 Ni1 N12 95.37(10)
N8 Ni1 N12 91.51(10)
N7 Ni1 N12 92.28(10)
N11 Ni1 N10 99.30(10)
N9 Ni1 N10 79.65(10)
N8 Ni1 N10 89.99(10)
N7 Ni1 N10 92.76(10)
N12 Ni1 N10 174.92(10)
N1 C1 C5 122.4(3)
N1 C1 C12 117.8(3)
C5 C1 C12 119.8(3)
N1 C2 C3 122.3(4)
N1 C2 H2 118.9
C3 C2 H2 118.9
C4 C3 C2 119.2(4)
C4 C3 H3 120.4
C2 C3 H3 120.4
C3 C4 C5 119.7(3)
C3 C4 H4 120.1
C5 C4 H4 120.1
C4 C5 C1 118.0(4)
C4 C5 C6 123.7(3)
C1 C5 C6 118.2(4)
C7 C6 C5 122.1(3)
C7 C6 H6 118.9
C5 C6 H6 118.9
C6 C7 C8 121.3(4)
C6 C7 H7 119.3
C8 C7 H7 119.3
C9 C8 C12 117.1(3)
C9 C8 C7 124.8(3)
C12 C8 C7 118.1(4)
C10 C9 C8 120.4(3)
C10 C9 H9 119.8
C8 C9 H9 119.8
C9 C10 C11 119.3(4)
C9 C10 H10 120.4
C11 C10 H10 120.4
N2 C11 C10 122.5(3)
N2 C11 H11 118.7
C10 C11 H11 118.7
N2 C12 C8 122.6(3)
N2 C12 C1 117.0(3)
C8 C12 C1 120.4(3)
N3 C13 C17 123.3(3)
N3 C13 C24 117.5(3)
C17 C13 C24 119.2(3)
N3 C14 C15 121.7(3)
N3 C14 H14 119.1
C15 C14 H14 119.1
C16 C15 C14 119.7(3)
C16 C15 H15 120.2
C14 C15 H15 120.2
C15 C16 C17 119.8(3)
C15 C16 H16 120.1
C17 C16 H16 120.1
C13 C17 C16 116.6(3)
C13 C17 C18 119.3(3)
C16 C17 C18 124.1(3)
C19 C18 C17 120.9(3)
C19 C18 H18 119.6
C17 C18 H18 119.6
C18 C19 C20 121.6(3)
C18 C19 H19 119.2
C20 C19 H19 119.2
C21 C20 C24 117.3(3)
C21 C20 C19 124.1(3)
C24 C20 C19 118.7(3)
C22 C21 C20 119.8(3)
C22 C21 H21 120.1
C20 C21 H21 120.1
C21 C22 C23 119.7(4)
C21 C22 H22 120.2
C23 C22 H22 120.2
N4 C23 C22 122.2(3)
N4 C23 H23 118.9
C22 C23 H23 118.9
N4 C24 C20 122.4(3)
N4 C24 C13 117.3(3)
C20 C24 C13 120.3(3)
N5 C25 C29 122.6(3)
N5 C25 C36 117.3(3)
C29 C25 C36 120.1(3)
N5 C26 C27 121.8(3)
N5 C26 H26 119.1
C27 C26 H26 119.1
C28 C27 C26 119.1(3)
C28 C27 H27 120.4
C26 C27 H27 120.4
C27 C28 C29 120.3(3)
C27 C28 H28 119.9
C29 C28 H28 119.9
C25 C29 C28 117.4(3)
C25 C29 C30 119.5(3)
C28 C29 C30 123.0(3)
C31 C30 C29 120.7(3)
C31 C30 H30 119.6
C29 C30 H30 119.6
C30 C31 C32 120.9(3)
C30 C31 H31 119.6
C32 C31 H31 119.6
C33 C32 C36 116.6(3)
C33 C32 C31 124.2(3)
C36 C32 C31 119.2(3)
C34 C33 C32 120.1(3)
C34 C33 H33 120.0
C32 C33 H33 120.0
C33 C34 C35 119.8(3)
C33 C34 H34 120.1
C35 C34 H34 120.1
N6 C35 C34 122.3(3)
N6 C35 H35 118.9
C34 C35 H35 118.9
N6 C36 C32 123.4(3)
N6 C36 C25 117.0(3)
C32 C36 C25 119.6(3)
N5 Ni2 N1 171.84(11)
N5 Ni2 N4 93.80(10)
N1 Ni2 N4 92.69(11)
N5 Ni2 N2 94.22(10)
N1 Ni2 N2 79.84(11)
N4 Ni2 N2 170.22(11)
N5 Ni2 N6 79.58(10)
N1 Ni2 N6 94.72(10)
N4 Ni2 N6 97.03(10)
N2 Ni2 N6 89.92(10)
N5 Ni2 N3 98.38(10)
N1 Ni2 N3 87.67(10)
N4 Ni2 N3 79.41(10)
N2 Ni2 N3 93.88(10)
N6 Ni2 N3 175.82(10)
N7 C37 C41 122.5(3)
N7 C37 C48 117.0(3)
C41 C37 C48 120.5(3)
N7 C38 C39 122.8(3)
N7 C38 H38 118.6
C39 C38 H38 118.6
C40 C39 C38 119.1(3)
C40 C39 H39 120.4
C38 C39 H39 120.4
C39 C40 C41 119.8(3)
C39 C40 H40 120.1
C41 C40 H40 120.1
C37 C41 C40 117.6(3)
C37 C41 C42 118.5(3)
C40 C41 C42 123.8(3)
C43 C42 C41 121.0(3)
C43 C42 H42 119.5
C41 C42 H42 119.5
C42 C43 C44 121.6(3)
C42 C43 H43 119.2
C44 C43 H43 119.2
C45 C44 C48 116.4(3)
C45 C44 C43 124.3(3)
C48 C44 C43 119.2(3)
C46 C45 C44 120.5(3)
C46 C45 H45 119.8
C44 C45 H45 119.8
C45 C46 C47 119.6(3)
C45 C46 H46 120.2
C47 C46 H46 120.2
N8 C47 C46 122.6(4)
N8 C47 H47 118.7
C46 C47 H47 118.7
N8 C48 C44 123.0(3)
N8 C48 C37 118.0(3)
C44 C48 C37 119.0(3)
N9 C49 C53 122.8(3)
N9 C49 C60 117.3(3)
C53 C49 C60 119.9(3)
N9 C50 C51 122.9(3)
N9 C50 H50 118.5
C51 C50 H50 118.5
C52 C51 C50 118.9(3)
C52 C51 H51 120.6
C50 C51 H51 120.6
C51 C52 C53 120.4(3)
C51 C52 H52 119.8
C53 C52 H52 119.8
C52 C53 C49 116.8(3)
C52 C53 C54 124.6(3)
C49 C53 C54 118.6(3)
C55 C54 C53 121.7(3)
C55 C54 H54 119.2
C53 C54 H54 119.2
C54 C55 C56 121.0(3)
C54 C55 H55 119.5
C56 C55 H55 119.5
C57 C56 C60 117.9(3)
C57 C56 C55 123.4(3)
C60 C56 C55 118.7(3)
C58 C57 C56 119.6(3)
C58 C57 H57 120.2
C56 C57 H57 120.2
C57 C58 C59 119.1(3)
C57 C58 H58 120.5
C59 C58 H58 120.5
N10 C59 C58 123.0(3)
N10 C59 H59 118.5
C58 C59 H59 118.5
N10 C60 C56 122.2(3)
N10 C60 C49 117.6(3)
C56 C60 C49 120.2(3)
N11 C61 C65 122.7(3)
N11 C61 C72 116.4(3)
C65 C61 C72 120.9(3)
N11 C62 C63 122.6(3)
N11 C62 H62 118.7
C63 C62 H62 118.7
C64 C63 C62 119.6(3)
C64 C63 H63 120.2
C62 C63 H63 120.2
C63 C64 C65 119.7(3)
C63 C64 H64 120.2
C65 C64 H64 120.2
C61 C65 C64 117.4(3)
C61 C65 C66 118.6(3)
C64 C65 C66 124.0(3)
C67 C66 C65 120.9(3)
C67 C66 H66 119.5
C65 C66 H66 119.5
C66 C67 C68 121.1(3)
C66 C67 H67 119.4
C68 C67 H67 119.4
C72 C68 C69 116.6(3)
C72 C68 C67 119.5(3)
C69 C68 C67 123.9(3)
C70 C69 C68 119.9(3)
C70 C69 H69 120.1
C68 C69 H69 120.1
C69 C70 C71 119.9(3)
C69 C70 H70 120.1
C71 C70 H70 120.1
N12 C71 C70 122.0(3)
N12 C71 H71 119.0
C70 C71 H71 119.0
N12 C72 C68 123.3(3)
N12 C72 C61 117.9(3)
C68 C72 C61 118.9(3)
C2 N1 C1 118.4(3)
C2 N1 Ni2 128.9(2)
C1 N1 Ni2 112.7(2)
C11 N2 C12 118.1(3)
C11 N2 Ni2 129.3(2)
C12 N2 Ni2 112.6(2)
C14 N3 C13 118.9(3)
C14 N3 Ni2 127.9(2)
C13 N3 Ni2 112.5(2)
C23 N4 C24 118.6(3)
C23 N4 Ni2 128.0(2)
C24 N4 Ni2 112.8(2)
C26 N5 C25 118.6(3)
C26 N5 Ni2 128.3(2)
C25 N5 Ni2 112.96(19)
C35 N6 C36 117.8(3)
C35 N6 Ni2 129.3(2)
C36 N6 Ni2 112.6(2)
C38 N7 C37 118.1(3)
C38 N7 Ni1 129.2(2)
C37 N7 Ni1 112.7(2)
C47 N8 C48 117.9(3)
C47 N8 Ni1 129.8(2)
C48 N8 Ni1 112.3(2)
C50 N9 C49 118.2(3)
C50 N9 Ni1 128.9(2)
C49 N9 Ni1 112.9(2)
C59 N10 C60 118.2(3)
C59 N10 Ni1 129.0(2)
C60 N10 Ni1 111.9(2)
C62 N11 C61 118.1(3)
C62 N11 Ni1 128.8(2)
C61 N11 Ni1 113.13(19)
C71 N12 C72 118.4(3)
C71 N12 Ni1 128.8(2)
C72 N12 Ni1 112.7(2)
F3A P1A F5A 93.7(4)
F3A P1A F6A 92.6(4)
F5A P1A F6A 173.5(5)
F3A P1A F2A 97.2(4)
F5A P1A F2A 91.2(4)
F6A P1A F2A 89.5(4)
F3A P1A F4A 89.4(4)
F5A P1A F4A 91.9(4)
F6A P1A F4A 86.7(4)
F2A P1A F4A 172.5(4)
F3A P1A F1A 170.4(5)
F5A P1A F1A 94.4(4)
F6A P1A F1A 79.2(4)
F2A P1A F1A 87.9(4)
F4A P1A F1A 85.1(3)
F2B P1B F3B 107.5(5)
F2B P1B F5B 95.1(5)
F3B P1B F5B 91.9(5)
F2B P1B F4B 169.5(6)
F3B P1B F4B 82.2(4)
F5B P1B F4B 88.2(5)
F2B P1B F6B 82.5(5)
F3B P1B F6B 88.1(5)
F5B P1B F6B 177.5(6)
F4B P1B F6B 94.3(5)
F2B P1B F1B 86.1(5)
F3B P1B F1B 165.6(6)
F5B P1B F1B 81.9(5)
F4B P1B F1B 84.5(5)
F6B P1B F1B 98.7(5)
F10 P2 F8 178.2(2)
F10 P2 F9 89.2(2)
F8 P2 F9 89.01(18)
F10 P2 F11 91.0(2)
F8 P2 F11 89.41(18)
F9 P2 F11 90.86(18)
F10 P2 F7 92.0(2)
F8 P2 F7 89.75(19)
F9 P2 F7 178.6(2)
F11 P2 F7 89.75(16)
F10 P2 F12 89.4(2)
F8 P2 F12 90.22(17)
F9 P2 F12 89.85(17)
F11 P2 F12 179.2(2)
F7 P2 F12 89.54(16)
F15 P3 F13 179.76(13)
F15 P3 F17 89.92(12)
F13 P3 F17 90.32(12)
F15 P3 F18 90.14(12)
F13 P3 F18 89.62(12)
F17 P3 F18 179.74(13)
F15 P3 F14 90.46(12)
F13 P3 F14 89.52(12)
F17 P3 F14 90.12(11)
F18 P3 F14 90.13(11)
F15 P3 F16 89.78(12)
F13 P3 F16 90.23(12)
F17 P3 F16 89.97(11)
F18 P3 F16 89.78(11)
F14 P3 F16 179.74(15)
F20 P4 F21 91.22(16)
F20 P4 F24 90.2(2)
F21 P4 F24 89.08(15)
F20 P4 F22 179.5(2)
F21 P4 F22 89.18(14)
F24 P4 F22 89.59(18)
F20 P4 F23 92.6(2)
F21 P4 F23 90.83(14)
F24 P4 F23 177.20(19)
F22 P4 F23 87.62(17)
F20 P4 F19 89.91(16)
F21 P4 F19 178.81(17)
F24 P4 F19 90.52(15)
F22 P4 F19 89.70(15)
F23 P4 F19 89.51(15)

loop_
_geom_bond_atom_site_label_1
_geom_bond_atom_site_label_2
_geom_bond_distance
Ni1 N11 2.083(3)
Ni1 N9 2.091(3)
Ni1 N8 2.094(3)
Ni1 N7 2.100(3)
Ni1 N12 2.102(3)
Ni1 N10 2.102(3)
C1 N1 1.349(4)
C1 C5 1.416(5)
C1 C12 1.431(5)
C2 N1 1.340(4)
C2 C3 1.406(5)
C2 H2 0.9500
C3 C4 1.372(6)
C3 H3 0.9500
C4 C5 1.384(6)
C4 H4 0.9500
C5 C6 1.431(6)
C6 C7 1.344(6)
C6 H6 0.9500
C7 C8 1.437(5)
C7 H7 0.9500
C8 C9 1.403(6)
C8 C12 1.416(4)
C9 C10 1.356(6)
C9 H9 0.9500
C10 C11 1.402(5)
C10 H10 0.9500
C11 N2 1.343(4)
C11 H11 0.9500
C12 N2 1.356(4)
C13 N3 1.346(4)
C13 C17 1.415(5)
C13 C24 1.435(4)
C14 N3 1.339(4)
C14 C15 1.411(5)
C14 H14 0.9500
C15 C16 1.369(6)
C15 H15 0.9500
C16 C17 1.415(5)
C16 H16 0.9500
C17 C18 1.435(5)
C18 C19 1.348(6)
C18 H18 0.9500
C19 C20 1.434(5)
C19 H19 0.9500
C20 C21 1.408(5)
C20 C24 1.409(5)
C21 C22 1.359(6)
C21 H21 0.9500
C22 C23 1.400(5)
C22 H22 0.9500
C23 N4 1.334(4)
C23 H23 0.9500
C24 N4 1.359(4)
C25 N5 1.369(4)
C25 C29 1.398(4)
C25 C36 1.430(4)
C26 N5 1.331(4)
C26 C27 1.413(5)
C26 H26 0.9500
C27 C28 1.366(5)
C27 H27 0.9500
C28 C29 1.398(5)
C28 H28 0.9500
C29 C30 1.439(4)
C30 C31 1.354(5)
C30 H30 0.9500
C31 C32 1.440(5)
C31 H31 0.9500
C32 C33 1.410(5)
C32 C36 1.413(4)
C33 C34 1.359(6)
C33 H33 0.9500
C34 C35 1.408(5)
C34 H34 0.9500
C35 N6 1.336(4)
C35 H35 0.9500
C36 N6 1.363(4)
Ni2 N5 2.077(3)
Ni2 N1 2.081(3)
Ni2 N4 2.085(3)
Ni2 N2 2.090(3)
Ni2 N6 2.104(3)
Ni2 N3 2.108(3)
C37 N7 1.363(4)
C37 C41 1.402(4)
C37 C48 1.441(4)
C38 N7 1.323(4)
C38 C39 1.409(5)
C38 H38 0.9500
C39 C40 1.357(5)
C39 H39 0.9500
C40 C41 1.403(5)
C40 H40 0.9500
C41 C42 1.448(5)
C42 C43 1.346(6)
C42 H42 0.9500
C43 C44 1.428(5)
C43 H43 0.9500
C44 C45 1.396(5)
C44 C48 1.417(4)
C45 C46 1.359(6)
C45 H45 0.9500
C46 C47 1.397(5)
C46 H46 0.9500
C47 N8 1.326(4)
C47 H47 0.9500
C48 N8 1.364(4)
C49 N9 1.360(4)
C49 C53 1.414(4)
C49 C60 1.429(4)
C50 N9 1.331(4)
C50 C51 1.397(5)
C50 H50 0.9500
C51 C52 1.370(5)
C51 H51 0.9500
C52 C53 1.401(5)
C52 H52 0.9500
C53 C54 1.433(5)
C54 C55 1.347(5)
C54 H54 0.9500
C55 C56 1.443(5)
C55 H55 0.9500
C56 C57 1.399(5)
C56 C60 1.407(4)
C57 C58 1.368(5)
C57 H57 0.9500
C58 C59 1.408(5)
C58 H58 0.9500
C59 N10 1.321(4)
C59 H59 0.9500
C60 N10 1.367(4)
C61 N11 1.379(4)
C61 C65 1.398(4)
C61 C72 1.437(4)
C62 N11 1.330(4)
C62 C63 1.399(5)
C62 H62 0.9500
C63 C64 1.369(5)
C63 H63 0.9500
C64 C65 1.412(5)
C64 H64 0.9500
C65 C66 1.435(5)
C66 C67 1.360(5)
C66 H66 0.9500
C67 C68 1.427(5)
C67 H67 0.9500
C68 C72 1.409(4)
C68 C69 1.415(5)
C69 C70 1.353(5)
C69 H69 0.9500
C70 C71 1.408(5)
C70 H70 0.9500
C71 N12 1.329(4)
C71 H71 0.9500
C72 N12 1.354(4)
P1A F3A 1.551(6)
P1A F5A 1.576(6)
P1A F6A 1.590(6)
P1A F2A 1.599(6)
P1A F4A 1.605(6)
P1A F1A 1.612(6)
P1B F2B 1.556(7)
P1B F3B 1.581(7)
P1B F5B 1.593(7)
P1B F4B 1.596(7)
P1B F6B 1.629(7)
P1B F1B 1.634(7)
P2 F10 1.554(3)
P2 F8 1.581(3)
P2 F9 1.581(3)
P2 F11 1.583(3)
P2 F7 1.588(3)
P2 F12 1.600(3)
P3 F15 1.587(2)
P3 F13 1.601(2)
P3 F17 1.601(2)
P3 F18 1.607(2)
P3 F14 1.609(2)
P3 F16 1.615(2)
P4 F20 1.571(3)
P4 F21 1.577(2)
P4 F24 1.596(3)
P4 F22 1.596(3)
P4 F23 1.602(3)
P4 F19 1.604(2)

loop_
_geom_torsion_atom_site_label_1
_geom_torsion_atom_site_label_2
_geom_torsion_atom_site_label_3
_geom_torsion_atom_site_label_4
_geom_torsion
N1 C2 C3 C4 -0.2(5)
C2 C3 C4 C5 1.2(5)
C3 C4 C5 C1 -1.4(5)
C3 C4 C5 C6 179.8(3)
N1 C1 C5 C4 0.6(5)
C12 C1 C5 C4 -178.7(3)
N1 C1 C5 C6 179.5(3)
C12 C1 C5 C6 0.2(5)
C4 C5 C6 C7 177.8(4)
C1 C5 C6 C7 -1.1(6)
C5 C6 C7 C8 1.3(6)
C6 C7 C8 C9 179.0(4)
C6 C7 C8 C12 -0.5(6)
C12 C8 C9 C10 0.1(5)
C7 C8 C9 C10 -179.5(4)
C8 C9 C10 C11 0.7(6)
C9 C10 C11 N2 -1.1(5)
C9 C8 C12 N2 -0.7(5)
C7 C8 C12 N2 178.9(3)
C9 C8 C12 C1 -179.9(3)
C7 C8 C12 C1 -0.3(5)
N1 C1 C12 N2 1.8(4)
C5 C1 C12 N2 -178.8(3)
N1 C1 C12 C8 -178.9(3)
C5 C1 C12 C8 0.5(5)
N3 C14 C15 C16 -1.4(5)
C14 C15 C16 C17 0.8(5)
N3 C13 C17 C16 -2.7(5)
C24 C13 C17 C16 175.3(3)
N3 C13 C17 C18 179.4(3)
C24 C13 C17 C18 -2.6(4)
C15 C16 C17 C13 1.1(5)
C15 C16 C17 C18 178.9(3)
C13 C17 C18 C19 3.8(5)
C16 C17 C18 C19 -174.0(3)
C17 C18 C19 C20 -1.2(5)
C18 C19 C20 C21 176.0(3)
C18 C19 C20 C24 -2.5(5)
C24 C20 C21 C22 -2.4(5)
C19 C20 C21 C22 179.0(3)
C20 C21 C22 C23 0.6(5)
C21 C22 C23 N4 1.6(5)
C21 C20 C24 N4 2.4(5)
C19 C20 C24 N4 -178.9(3)
C21 C20 C24 C13 -175.1(3)
C19 C20 C24 C13 3.6(4)
N3 C13 C24 N4 -0.5(4)
C17 C13 C24 N4 -178.6(3)
N3 C13 C24 C20 177.1(3)
C17 C13 C24 C20 -1.0(4)
N5 C26 C27 C28 -1.5(5)
C26 C27 C28 C29 1.7(5)
N5 C25 C29 C28 -1.7(4)
C36 C25 C29 C28 176.4(3)
N5 C25 C29 C30 179.4(3)
C36 C25 C29 C30 -2.4(4)
C27 C28 C29 C25 -0.2(5)
C27 C28 C29 C30 178.6(3)
C25 C29 C30 C31 2.8(5)
C28 C29 C30 C31 -176.0(3)
C29 C30 C31 C32 -0.7(5)
C30 C31 C32 C33 -179.5(3)
C30 C31 C32 C36 -1.6(5)
C36 C32 C33 C34 -1.3(5)
C31 C32 C33 C34 176.6(4)
C32 C33 C34 C35 1.0(6)
C33 C34 C35 N6 0.4(6)
C33 C32 C36 N6 0.3(5)
C31 C32 C36 N6 -177.7(3)
C33 C32 C36 C25 179.9(3)
C31 C32 C36 C25 1.9(4)
N5 C25 C36 N6 -2.0(4)
C29 C25 C36 N6 179.7(3)
N5 C25 C36 C32 178.3(3)
C29 C25 C36 C32 0.1(4)
N7 C38 C39 C40 1.6(5)
C38 C39 C40 C41 -1.0(5)
N7 C37 C41 C40 0.5(5)
C48 C37 C41 C40 -179.2(3)
N7 C37 C41 C42 -179.3(3)
C48 C37 C41 C42 1.0(4)
C39 C40 C41 C37 0.0(5)
C39 C40 C41 C42 179.8(3)
C37 C41 C42 C43 1.1(5)
C40 C41 C42 C43 -178.7(3)
C41 C42 C43 C44 -1.9(6)
C42 C43 C44 C45 179.5(4)
C42 C43 C44 C48 0.6(5)
C48 C44 C45 C46 -1.1(5)
C43 C44 C45 C46 179.9(3)
C44 C45 C46 C47 -0.5(5)
C45 C46 C47 N8 2.1(5)
C45 C44 C48 N8 1.5(4)
C43 C44 C48 N8 -179.5(3)
C45 C44 C48 C37 -177.6(3)
C43 C44 C48 C37 1.4(4)
N7 C37 C48 N8 -1.1(4)
C41 C37 C48 N8 178.7(3)
N7 C37 C48 C44 178.0(3)
C41 C37 C48 C44 -2.2(4)
N9 C50 C51 C52 -1.8(5)
C50 C51 C52 C53 2.1(5)
C51 C52 C53 C49 -0.4(5)
C51 C52 C53 C54 -179.4(3)
N9 C49 C53 C52 -1.7(5)
C60 C49 C53 C52 179.8(3)
N9 C49 C53 C54 177.3(3)
C60 C49 C53 C54 -1.1(4)
C52 C53 C54 C55 178.2(3)
C49 C53 C54 C55 -0.7(5)
C53 C54 C55 C56 1.4(5)
C54 C55 C56 C57 180.0(3)
C54 C55 C56 C60 -0.2(5)
C60 C56 C57 C58 1.3(5)
C55 C56 C57 C58 -178.9(3)
C56 C57 C58 C59 -0.7(5)
C57 C58 C59 N10 -0.1(5)
C57 C56 C60 N10 -1.3(5)
C55 C56 C60 N10 178.9(3)
C57 C56 C60 C49 178.2(3)
C55 C56 C60 C49 -1.6(4)
N9 C49 C60 N10 3.3(4)
C53 C49 C60 N10 -178.2(3)
N9 C49 C60 C56 -176.2(3)
C53 C49 C60 C56 2.3(4)
N11 C62 C63 C64 0.3(5)
C62 C63 C64 C65 0.4(5)
N11 C61 C65 C64 -0.9(5)
C72 C61 C65 C64 178.8(3)
N11 C61 C65 C66 -179.5(3)
C72 C61 C65 C66 0.2(5)
C63 C64 C65 C61 -0.2(5)
C63 C64 C65 C66 178.4(3)
C61 C65 C66 C67 0.8(5)
C64 C65 C66 C67 -177.7(4)
C65 C66 C67 C68 -1.4(5)
C66 C67 C68 C72 0.9(5)
C66 C67 C68 C69 -176.6(3)
C72 C68 C69 C70 0.8(5)
C67 C68 C69 C70 178.4(3)
C68 C69 C70 C71 0.5(5)
C69 C70 C71 N12 -1.1(5)
C69 C68 C72 N12 -1.5(5)
C67 C68 C72 N12 -179.2(3)
C69 C68 C72 C61 177.8(3)
C67 C68 C72 C61 0.1(4)
N11 C61 C72 N12 -1.6(4)
C65 C61 C72 N12 178.7(3)
N11 C61 C72 C68 179.0(3)
C65 C61 C72 C68 -0.7(4)
C3 C2 N1 C1 -0.6(5)
C3 C2 N1 Ni2 -177.0(2)
C5 C1 N1 C2 0.4(5)
C12 C1 N1 C2 179.7(3)
C5 C1 N1 Ni2 177.3(2)
C12 C1 N1 Ni2 -3.4(4)
N5 Ni2 N1 C2 -137.0(7)
N4 Ni2 N1 C2 5.7(3)
N2 Ni2 N1 C2 179.3(3)
N6 Ni2 N1 C2 -91.6(3)
N3 Ni2 N1 C2 85.0(3)
N5 Ni2 N1 C1 46.5(8)
N4 Ni2 N1 C1 -170.8(2)
N2 Ni2 N1 C1 2.8(2)
N6 Ni2 N1 C1 91.9(2)
N3 Ni2 N1 C1 -91.6(2)
C10 C11 N2 C12 0.6(5)
C10 C11 N2 Ni2 179.2(2)
C8 C12 N2 C11 0.3(5)
C1 C12 N2 C11 179.6(3)
C8 C12 N2 Ni2 -178.6(3)
C1 C12 N2 Ni2 0.7(4)
N5 Ni2 N2 C11 5.0(3)
N1 Ni2 N2 C11 179.4(3)
N4 Ni2 N2 C11 -140.0(6)
N6 Ni2 N2 C11 84.6(3)
N3 Ni2 N2 C11 -93.7(3)
N5 Ni2 N2 C12 -176.2(2)
N1 Ni2 N2 C12 -1.9(2)
N4 Ni2 N2 C12 38.8(7)
N6 Ni2 N2 C12 -96.7(2)
N3 Ni2 N2 C12 85.1(2)
C15 C14 N3 C13 -0.1(5)
C15 C14 N3 Ni2 -169.8(2)
C17 C13 N3 C14 2.2(5)
C24 C13 N3 C14 -175.8(3)
C17 C13 N3 Ni2 173.4(2)
C24 C13 N3 Ni2 -4.6(3)
N5 Ni2 N3 C14 -91.7(3)
N1 Ni2 N3 C14 82.7(3)
N4 Ni2 N3 C14 175.9(3)
N2 Ni2 N3 C14 3.1(3)
N6 Ni2 N3 C14 -152.4(15)
N5 Ni2 N3 C13 98.0(2)
N1 Ni2 N3 C13 -87.5(2)
N4 Ni2 N3 C13 5.7(2)
N2 Ni2 N3 C13 -167.1(2)
N6 Ni2 N3 C13 37.4(17)
C22 C23 N4 C24 -1.6(5)
C22 C23 N4 Ni2 168.6(2)
C20 C24 N4 C23 -0.4(4)
C13 C24 N4 C23 177.2(3)
C20 C24 N4 Ni2 -172.1(2)
C13 C24 N4 Ni2 5.5(3)
N5 Ni2 N4 C23 85.5(3)
N1 Ni2 N4 C23 -89.6(3)
N2 Ni2 N4 C23 -129.5(6)
N6 Ni2 N4 C23 5.5(3)
N3 Ni2 N4 C23 -176.7(3)
N5 Ni2 N4 C24 -103.8(2)
N1 Ni2 N4 C24 81.1(2)
N2 Ni2 N4 C24 41.2(7)
N6 Ni2 N4 C24 176.2(2)
N3 Ni2 N4 C24 -6.0(2)
C27 C26 N5 C25 -0.3(4)
C27 C26 N5 Ni2 175.9(2)
C29 C25 N5 C26 2.0(4)
C36 C25 N5 C26 -176.2(3)
C29 C25 N5 Ni2 -174.8(2)
C36 C25 N5 Ni2 7.0(3)
N1 Ni2 N5 C26 -137.1(7)
N4 Ni2 N5 C26 80.3(3)
N2 Ni2 N5 C26 -94.1(3)
N6 Ni2 N5 C26 176.8(3)
N3 Ni2 N5 C26 0.5(3)
N1 Ni2 N5 C25 39.4(8)
N4 Ni2 N5 C25 -103.3(2)
N2 Ni2 N5 C25 82.3(2)
N6 Ni2 N5 C25 -6.8(2)
N3 Ni2 N5 C25 176.9(2)
C34 C35 N6 C36 -1.3(5)
C34 C35 N6 Ni2 -175.0(3)
C32 C36 N6 C35 1.0(4)
C25 C36 N6 C35 -178.7(3)
C32 C36 N6 Ni2 175.7(2)
C25 C36 N6 Ni2 -3.9(3)
N5 Ni2 N6 C35 179.8(3)
N1 Ni2 N6 C35 5.7(3)
N4 Ni2 N6 C35 -87.6(3)
N2 Ni2 N6 C35 85.5(3)
N3 Ni2 N6 C35 -119.0(16)
N5 Ni2 N6 C36 5.8(2)
N1 Ni2 N6 C36 -168.3(2)
N4 Ni2 N6 C36 98.4(2)
N2 Ni2 N6 C36 -88.5(2)
N3 Ni2 N6 C36 67.0(17)
C39 C38 N7 C37 -1.1(5)
C39 C38 N7 Ni1 178.1(2)
C41 C37 N7 C38 0.0(4)
C48 C37 N7 C38 179.8(3)
C41 C37 N7 Ni1 -179.3(2)
C48 C37 N7 Ni1 0.5(3)
N11 Ni1 N7 C38 9.9(3)
N9 Ni1 N7 C38 -119.2(6)
N8 Ni1 N7 C38 -179.1(3)
N12 Ni1 N7 C38 89.8(3)
N10 Ni1 N7 C38 -89.6(3)
N11 Ni1 N7 C37 -170.9(2)
N9 Ni1 N7 C37 60.0(7)
N8 Ni1 N7 C37 0.1(2)
N12 Ni1 N7 C37 -91.0(2)
N10 Ni1 N7 C37 89.6(2)
C46 C47 N8 C48 -1.7(5)
C46 C47 N8 Ni1 175.7(2)
C44 C48 N8 C47 -0.1(4)
C37 C48 N8 C47 179.0(3)
C44 C48 N8 Ni1 -178.0(2)
C37 C48 N8 Ni1 1.1(3)
N11 Ni1 N8 C47 -124.8(5)
N9 Ni1 N8 C47 9.4(3)
N7 Ni1 N8 C47 -178.2(3)
N12 Ni1 N8 C47 -86.1(3)
N10 Ni1 N8 C47 89.0(3)
N11 Ni1 N8 C48 52.7(6)
N9 Ni1 N8 C48 -173.1(2)
N7 Ni1 N8 C48 -0.7(2)
N12 Ni1 N8 C48 91.4(2)
N10 Ni1 N8 C48 -93.5(2)
C51 C50 N9 C49 -0.2(5)
C51 C50 N9 Ni1 176.4(3)
C53 C49 N9 C50 2.1(4)
C60 C49 N9 C50 -179.4(3)
C53 C49 N9 Ni1 -175.1(2)
C60 C49 N9 Ni1 3.4(3)
N11 Ni1 N9 C50 78.4(3)
N8 Ni1 N9 C50 -93.6(3)
N7 Ni1 N9 C50 -152.5(6)
N12 Ni1 N9 C50 -1.6(3)
N10 Ni1 N9 C50 177.4(3)
N11 Ni1 N9 C49 -104.9(2)
N8 Ni1 N9 C49 83.1(2)
N7 Ni1 N9 C49 24.2(8)
N12 Ni1 N9 C49 175.1(2)
N10 Ni1 N9 C49 -5.9(2)
C58 C59 N10 C60 0.1(4)
C58 C59 N10 Ni1 -168.8(2)
C56 C60 N10 C59 0.6(4)
C49 C60 N10 C59 -178.9(3)
C56 C60 N10 Ni1 171.3(2)
C49 C60 N10 Ni1 -8.1(3)
N11 Ni1 N10 C59 -92.2(3)
N9 Ni1 N10 C59 177.0(3)
N8 Ni1 N10 C59 81.5(3)
N7 Ni1 N10 C59 1.4(3)
N12 Ni1 N10 C59 -171.3(11)
N11 Ni1 N10 C60 98.3(2)
N9 Ni1 N10 C60 7.5(2)
N8 Ni1 N10 C60 -88.0(2)
N7 Ni1 N10 C60 -168.1(2)
N12 Ni1 N10 C60 19.2(14)
C63 C62 N11 C61 -1.3(5)
C63 C62 N11 Ni1 177.0(2)
C65 C61 N11 C62 1.6(4)
C72 C61 N11 C62 -178.1(3)
C65 C61 N11 Ni1 -176.9(2)
C72 C61 N11 Ni1 3.4(3)
N9 Ni1 N11 C62 83.7(3)
N8 Ni1 N11 C62 -141.9(5)
N7 Ni1 N11 C62 -89.5(3)
N12 Ni1 N11 C62 178.7(3)
N10 Ni1 N11 C62 3.8(3)
N9 Ni1 N11 C61 -98.0(2)
N8 Ni1 N11 C61 36.4(6)
N7 Ni1 N11 C61 88.8(2)
N12 Ni1 N11 C61 -3.0(2)
N10 Ni1 N11 C61 -177.9(2)
C70 C71 N12 C72 0.4(5)
C70 C71 N12 Ni1 -176.5(2)
C68 C72 N12 C71 0.9(4)
C61 C72 N12 C71 -178.4(3)
C68 C72 N12 Ni1 178.3(2)
C61 C72 N12 Ni1 -1.0(3)
N11 Ni1 N12 C71 179.2(3)
N9 Ni1 N12 C71 -89.3(3)
N8 Ni1 N12 C71 6.3(3)
N7 Ni1 N12 C71 86.5(3)
N10 Ni1 N12 C71 -100.8(12)
N11 Ni1 N12 C72 2.2(2)
N9 Ni1 N12 C72 93.7(2)
N8 Ni1 N12 C72 -170.8(2)
N7 Ni1 N12 C72 -90.6(2)
N10 Ni1 N12 C72 82.1(13)
